data_7152830
loop_
_publ_author_name
'Lee, Myungmo'
'Lee, Young-Ju'
'Park, Eunyoung'
'Park, Yohan'
'Ha, Min Woo'
'Hong, Suckchang'
'Lee, Yeon-Ju'
'Kim, Taek-Soo'
'Kim, Mi-Hyun'
'Park, Hyeung-Geun'

_publ_section_title
;
 Highly enantioselective synthesis of 5-phenyl-2-alkylprolines using
 phase-transfer catalytic alkylation.
;
_journal_issue 12
_journal_name_full 'Organic &amp; biomolecular chemistry'
_journal_page_first 2039
_journal_page_last 2046
_journal_paper_doi 10.1039/c3ob27089k
_journal_volume 11
_journal_year 2013
_chemical_formula_moiety 'C22 H24 Br N O2'
_chemical_formula_sum 'C22 H24 Br N O2'
_chemical_formula_weight 414.34
_space_group_IT_number 4
_symmetry_cell_setting monoclinic
_symmetry_Int_Tables_number 4
_symmetry_space_group_name_Hall 'P 2yb'
_symmetry_space_group_name_H-M 'P 1 21 1'
_atom_sites_solution_hydrogens geom
_atom_sites_solution_primary direct
_atom_sites_solution_secondary difmap
_cell_angle_alpha 90.0000
_cell_angle_beta 105.678(4)
_cell_angle_gamma 90.0000
_cell_formula_units_Z 2
_cell_length_a 12.297(3)
_cell_length_b 5.9174(9)
_cell_length_c 14.699(3)
_cell_measurement_reflns_used 5550
_cell_measurement_temperature 295
_cell_measurement_theta_max 27.41
_cell_measurement_theta_min 3.35
_cell_volume 1029.8(4)
_computing_cell_refinement 'RAPID AUTO'
_computing_data_collection 'RAPID AUTO (Rigaku, ????)'
_computing_data_reduction 'RAPID AUTO'
_computing_molecular_graphics 'CrystalStructure 4.0'
_computing_publication_material 'CrystalStructure 4.0 (Rigaku, 2010)'
_computing_structure_refinement 'SHELXL97 (Sheldrick, 2008)'
_computing_structure_solution 'Il Milione (Burla, et al., 2007)'
_diffrn_ambient_temperature 295
_diffrn_detector_area_resol_mean 10.000
_diffrn_measured_fraction_theta_full 0.993
_diffrn_measured_fraction_theta_max 0.993
_diffrn_measurement_device_type 'Rigaku R-AXIS RAPID'
_diffrn_measurement_method \w
_diffrn_radiation_type 'Mo K\a'
_diffrn_radiation_wavelength 0.71075
_diffrn_reflns_av_R_equivalents 0.0445
_diffrn_reflns_limit_h_max 15
_diffrn_reflns_limit_h_min -15
_diffrn_reflns_limit_k_max 6
_diffrn_reflns_limit_k_min -7
_diffrn_reflns_limit_l_max 19
_diffrn_reflns_limit_l_min -17
_diffrn_reflns_number 9888
_diffrn_reflns_theta_full 27.46
_diffrn_reflns_theta_max 27.46
_diffrn_standards_number 0
_exptl_absorpt_coefficient_mu 2.016
_exptl_absorpt_correction_T_max 0.817
_exptl_absorpt_correction_T_min 0.367
_exptl_absorpt_correction_type multi-scan
_exptl_absorpt_process_details 'ABSCOR (Rigaku, 1995)'
_exptl_crystal_colour colorless
_exptl_crystal_density_diffrn 1.336
_exptl_crystal_density_method 'not measured'
_exptl_crystal_description chunk
_exptl_crystal_F_000 428.00
_exptl_crystal_size_max 0.400
_exptl_crystal_size_mid 0.100
_exptl_crystal_size_min 0.100
_refine_diff_density_max 0.280
_refine_diff_density_min -0.210
_refine_ls_abs_structure_details 'Flack, H. D. (1983), Acta Cryst. A39, 876-881. 1712 Friedel Pairs'
_refine_ls_abs_structure_Flack 0.009(14)
_refine_ls_extinction_method none
_refine_ls_goodness_of_fit_ref 0.994
_refine_ls_hydrogen_treatment constr
_refine_ls_number_parameters 239
_refine_ls_number_reflns 4281
_refine_ls_number_restraints 238
_refine_ls_R_factor_gt 0.0405
_refine_ls_shift/su_max 0.002
_refine_ls_structure_factor_coef Fsqd
_refine_ls_weighting_details 'w = 1/[\s^2^(Fo^2^)+(0.0521P)^2^+0.0000P] where P=(Fo^2^+2Fc^2^)/3'
_refine_ls_weighting_scheme calc
_refine_ls_wR_factor_ref 0.1218
_reflns_number_gt 2102
_reflns_number_total 4281
_reflns_threshold_expression F^2^>2.0\s(F^2^)
_cod_data_source_file c3ob27089k.txt
_cod_data_source_block yj292a
_cod_original_cell_volume 1029.8(3)
_cod_database_code 7152830

loop_
_symmetry_equiv_pos_site_id
_symmetry_equiv_pos_as_xyz
1 +X,+Y,+Z
2 -X,1/2+Y,-Z

loop_
_atom_site_label
_atom_site_type_symbol
_atom_site_fract_x
_atom_site_fract_y
_atom_site_fract_z
_atom_site_U_iso_or_equiv
_atom_site_adp_type
_atom_site_occupancy
_atom_site_symmetry_multiplicity
_atom_site_calc_flag
_atom_site_refinement_flags
Br1 Br 0.77891(5) 0.99980(13) 0.30750(3) 0.1117(3) Uani 1.0 2 d .
O1 O 0.7022(3) 0.6361(5) 0.7135(3) 0.0789(8) Uani 1.0 2 d .
O2 O 0.7961(4) 0.8994(9) 0.8091(4) 0.1458(19) Uani 1.0 2 d .
N1 N 0.9988(4) 0.7290(7) 0.7994(3) 0.0841(11) Uani 1.0 2 d .
C2 C 0.8649(4) 0.5915(7) 0.5928(4) 0.0737(11) Uani 1.0 2 d .
C3 C 1.1788(4) 0.7613(7) 0.9137(3) 0.0654(10) Uani 1.0 2 d .
C4 C 1.2107(4) 0.9482(9) 0.8687(4) 0.0811(13) Uani 1.0 2 d .
C5 C 0.7889(4) 0.5109(12) 0.5116(4) 0.0900(12) Uani 1.0 2 d .
C6 C 0.8885(5) 0.9196(8) 0.5014(4) 0.0821(13) Uani 1.0 2 d .
C7 C 0.8969(4) 0.5793(8) 0.7744(4) 0.0829(12) Uani 1.0 2 d .
C8 C 1.0288(4) 0.4531(8) 0.9199(4) 0.0800(13) Uani 1.0 2 d .
C9 C 0.8143(5) 0.8336(9) 0.4240(4) 0.0813(13) Uani 1.0 2 d .
C10 C 1.2535(5) 0.6829(9) 0.9950(4) 0.0820(13) Uani 1.0 2 d .
C11 C 0.5920(5) 0.7480(10) 0.6927(4) 0.0926(14) Uani 1.0 2 d .
C12 C 1.0680(4) 0.6561(7) 0.8749(4) 0.0685(11) Uani 1.0 2 d .
C13 C 1.3565(5) 0.7833(11) 1.0308(4) 0.0989(15) Uani 1.0 2 d .
C14 C 1.3869(5) 0.9627(12) 0.9876(4) 0.1001(15) Uani 1.0 2 d .
C15 C 0.8918(4) 0.4588(8) 0.6818(4) 0.0844(13) Uani 1.0 2 d .
C16 C 0.9140(5) 0.8034(8) 0.5848(4) 0.0797(12) Uani 1.0 2 d .
C17 C 0.7642(5) 0.6265(10) 0.4275(4) 0.0977(15) Uani 1.0 2 d .
C18 C 0.7951(5) 0.7264(10) 0.7670(4) 0.0861(13) Uani 1.0 2 d .
C19 C 1.3147(5) 1.0466(10) 0.9043(4) 0.0940(15) Uani 1.0 2 d .
C20 C 0.9104(5) 0.4151(10) 0.8588(4) 0.1070(17) Uani 1.0 2 d .
C21 C 0.5171(5) 0.5978(13) 0.6225(6) 0.142(3) Uani 1.0 2 d .
C22 C 0.5524(6) 0.7790(15) 0.7749(5) 0.133(3) Uani 1.0 2 d .
C23 C 0.6034(7) 0.9765(18) 0.6463(7) 0.173(3) Uani 1.0 2 d .
H4 H 1.1611 1.0064 0.8144 0.0973 Uiso 1.0 2 calc R
H5 H 0.7532 0.3734 0.5142 0.1080 Uiso 1.0 2 calc R
H6 H 0.9225 1.0586 0.4979 0.0986 Uiso 1.0 2 calc R
H8A H 1.0762 0.3227 0.9188 0.0960 Uiso 1.0 2 calc R
H8B H 1.0290 0.4846 0.9847 0.0960 Uiso 1.0 2 calc R
H10 H 1.2336 0.5595 1.0263 0.0984 Uiso 1.0 2 calc R
H13 H 1.4059 0.7266 1.0855 0.1187 Uiso 1.0 2 calc R
H14 H 1.4564 1.0316 1.0132 0.1202 Uiso 1.0 2 calc R
H15A H 0.9643 0.3866 0.6885 0.1013 Uiso 1.0 2 calc R
H15B H 0.8360 0.3394 0.6742 0.1013 Uiso 1.0 2 calc R
H16 H 0.9648 0.8655 0.6376 0.0956 Uiso 1.0 2 calc R
H17 H 0.7145 0.5661 0.3738 0.1172 Uiso 1.0 2 calc R
H19 H 1.3367 1.1678 0.8731 0.1128 Uiso 1.0 2 calc R
H20A H 0.8555 0.4486 0.8935 0.1284 Uiso 1.0 2 calc R
H20B H 0.9004 0.2598 0.8370 0.1284 Uiso 1.0 2 calc R
H21A H 0.5034 0.4616 0.6530 0.1699 Uiso 1.0 2 calc R
H21B H 0.5527 0.5613 0.5737 0.1699 Uiso 1.0 2 calc R
H21C H 0.4467 0.6733 0.5951 0.1699 Uiso 1.0 2 calc R
H22A H 0.5943 0.8984 0.8129 0.1598 Uiso 1.0 2 calc R
H22B H 0.5626 0.6415 0.8109 0.1598 Uiso 1.0 2 calc R
H22C H 0.4736 0.8176 0.7560 0.1598 Uiso 1.0 2 calc R
H23A H 0.6344 0.9529 0.5937 0.2077 Uiso 1.0 2 calc R
H23B H 0.6525 1.0735 0.6916 0.2077 Uiso 1.0 2 calc R
H23C H 0.5303 1.0456 0.6245 0.2077 Uiso 1.0 2 calc R

loop_
_atom_site_aniso_label
_atom_site_aniso_U_11
_atom_site_aniso_U_22
_atom_site_aniso_U_33
_atom_site_aniso_U_12
_atom_site_aniso_U_13
_atom_site_aniso_U_23
Br1 0.1104(5) 0.1426(5) 0.0840(4) 0.0074(5) 0.0294(3) 0.0079(4)
O1 0.077(2) 0.0720(17) 0.0850(19) -0.0066(15) 0.0176(16) -0.0075(15)
O2 0.111(4) 0.133(4) 0.191(5) -0.028(3) 0.036(3) -0.077(3)
N1 0.078(3) 0.084(3) 0.085(3) -0.025(2) 0.013(2) 0.017(2)
C2 0.069(3) 0.059(3) 0.097(3) -0.0039(19) 0.029(3) -0.009(2)
C3 0.066(3) 0.066(3) 0.068(3) 0.0014(19) 0.0252(19) 0.0001(19)
C4 0.073(3) 0.088(4) 0.080(3) -0.011(3) 0.018(2) -0.001(3)
C5 0.089(3) 0.076(3) 0.107(3) -0.019(3) 0.029(3) -0.021(3)
C6 0.087(3) 0.079(3) 0.084(3) -0.002(2) 0.030(3) -0.002(3)
C7 0.078(3) 0.078(3) 0.089(3) -0.026(2) 0.016(3) 0.010(2)
C8 0.089(3) 0.066(3) 0.088(3) -0.010(3) 0.029(3) 0.013(3)
C9 0.081(4) 0.094(4) 0.075(3) 0.001(3) 0.031(3) -0.010(3)
C10 0.077(3) 0.094(3) 0.077(3) 0.003(3) 0.025(3) 0.008(3)
C11 0.088(3) 0.097(3) 0.097(3) 0.003(3) 0.032(3) -0.007(3)
C12 0.074(3) 0.065(3) 0.071(3) -0.004(2) 0.028(2) 0.003(2)
C13 0.081(4) 0.123(4) 0.086(3) 0.010(3) 0.010(3) 0.016(3)
C14 0.075(3) 0.120(4) 0.100(3) -0.013(3) 0.015(3) -0.006(4)
C15 0.076(3) 0.064(3) 0.114(3) -0.008(3) 0.028(3) 0.002(3)
C16 0.079(3) 0.073(3) 0.086(3) -0.012(3) 0.021(3) -0.009(2)
C17 0.091(4) 0.106(4) 0.094(3) -0.019(3) 0.020(3) -0.021(3)
C18 0.083(3) 0.080(3) 0.095(3) -0.021(3) 0.023(3) -0.016(3)
C19 0.089(4) 0.101(4) 0.093(3) -0.020(3) 0.027(3) 0.005(3)
C20 0.105(4) 0.102(4) 0.107(4) -0.031(3) 0.019(3) 0.035(3)
C21 0.090(4) 0.149(6) 0.165(6) 0.008(4) -0.002(4) -0.057(5)
C22 0.106(5) 0.181(7) 0.119(5) -0.001(5) 0.041(4) -0.028(4)
C23 0.159(5) 0.139(5) 0.215(6) 0.019(5) 0.039(5) 0.055(5)

loop_
_atom_type_symbol
_atom_type_description
_atom_type_scat_dispersion_real
_atom_type_scat_dispersion_imag
_atom_type_scat_source
C C 0.0033 0.0016
;
International Tables for Crystallography
(1992, Vol. C, Tables 4.2.6.8 and 6.1.1.4)
;
H H 0.0000 0.0000
;
International Tables for Crystallography
(1992, Vol. C, Table 6.1.1.4)
;
Br Br -0.2901 2.4595
;
International Tables for Crystallography
(1992, Vol. C, Tables 4.2.6.8 and 6.1.1.4)
;
N N 0.0061 0.0033
;
International Tables for Crystallography
(1992, Vol. C, Tables 4.2.6.8 and 6.1.1.4)
;
O O 0.0106 0.0060
;
International Tables for Crystallography
(1992, Vol. C, Tables 4.2.6.8 and 6.1.1.4)
;

loop_
_geom_angle_atom_site_label_1
_geom_angle_atom_site_label_2
_geom_angle_atom_site_label_3
_geom_angle
_geom_angle_publ_flag
C11 O1 C18 123.2(4) yes
C7 N1 C12 109.3(4) yes
C5 C2 C15 121.0(5) yes
C5 C2 C16 116.0(5) yes
C15 C2 C16 123.0(4) yes
C4 C3 C10 118.1(4) yes
C4 C3 C12 120.1(4) yes
C10 C3 C12 121.8(5) yes
C3 C4 C19 120.4(4) yes
C2 C5 C17 122.4(6) yes
C9 C6 C16 120.3(5) yes
N1 C7 C15 109.1(5) yes
N1 C7 C18 107.5(4) yes
N1 C7 C20 105.8(4) yes
C15 C7 C18 112.0(4) yes
C15 C7 C20 113.1(4) yes
C18 C7 C20 109.1(5) yes
C12 C8 C20 103.2(4) yes
Br1 C9 C6 119.8(4) yes
Br1 C9 C17 119.5(4) yes
C6 C9 C17 120.7(5) yes
C3 C10 C13 121.2(5) yes
O1 C11 C21 103.9(5) yes
O1 C11 C22 112.9(5) yes
O1 C11 C23 107.5(6) yes
C21 C11 C22 112.1(6) yes
C21 C11 C23 109.4(6) yes
C22 C11 C23 110.8(7) yes
N1 C12 C3 121.7(5) yes
N1 C12 C8 115.6(4) yes
C3 C12 C8 122.7(4) yes
C10 C13 C14 120.6(5) yes
C13 C14 C19 120.3(5) yes
C2 C15 C7 119.1(4) yes
C2 C16 C6 121.5(5) yes
C5 C17 C9 119.0(5) yes
O1 C18 O2 123.0(5) yes
O1 C18 C7 112.3(5) yes
O2 C18 C7 124.5(5) yes
C4 C19 C14 119.3(6) yes
C7 C20 C8 105.2(5) yes
C3 C4 H4 119.777 no
C19 C4 H4 119.783 no
C2 C5 H5 118.775 no
C17 C5 H5 118.782 no
C9 C6 H6 119.847 no
C16 C6 H6 119.841 no
C12 C8 H8A 111.119 no
C12 C8 H8B 111.113 no
C20 C8 H8A 111.121 no
C20 C8 H8B 111.115 no
H8A C8 H8B 109.075 no
C3 C10 H10 119.385 no
C13 C10 H10 119.390 no
C10 C13 H13 119.704 no
C14 C13 H13 119.704 no
C13 C14 H14 119.841 no
C19 C14 H14 119.842 no
C2 C15 H15A 107.549 no
C2 C15 H15B 107.547 no
C7 C15 H15A 107.549 no
C7 C15 H15B 107.542 no
H15A C15 H15B 107.018 no
C2 C16 H16 119.247 no
C6 C16 H16 119.246 no
C5 C17 H17 120.490 no
C9 C17 H17 120.499 no
C4 C19 H19 120.348 no
C14 C19 H19 120.350 no
C7 C20 H20A 110.716 no
C7 C20 H20B 110.707 no
C8 C20 H20A 110.717 no
C8 C20 H20B 110.718 no
H20A C20 H20B 108.809 no
C11 C21 H21A 109.477 no
C11 C21 H21B 109.470 no
C11 C21 H21C 109.471 no
H21A C21 H21B 109.472 no
H21A C21 H21C 109.473 no
H21B C21 H21C 109.464 no
C11 C22 H22A 109.467 no
C11 C22 H22B 109.465 no
C11 C22 H22C 109.464 no
H22A C22 H22B 109.478 no
H22A C22 H22C 109.479 no
H22B C22 H22C 109.475 no
C11 C23 H23A 109.472 no
C11 C23 H23B 109.476 no
C11 C23 H23C 109.472 no
H23A C23 H23B 109.462 no
H23A C23 H23C 109.471 no
H23B C23 H23C 109.475 no

loop_
_geom_bond_atom_site_label_1
_geom_bond_atom_site_label_2
_geom_bond_distance
_geom_bond_publ_flag
Br1 C9 1.920(5) yes
O1 C11 1.465(7) yes
O1 C18 1.313(6) yes
O2 C18 1.195(8) yes
N1 C7 1.496(7) yes
N1 C12 1.277(6) yes
C2 C5 1.387(7) yes
C2 C15 1.485(7) yes
C2 C16 1.410(7) yes
C3 C4 1.398(7) yes
C3 C10 1.377(6) yes
C3 C12 1.466(6) yes
C4 C19 1.374(7) yes
C5 C17 1.373(8) yes
C6 C9 1.351(7) yes
C6 C16 1.367(7) yes
C7 C15 1.522(7) yes
C7 C18 1.504(8) yes
C7 C20 1.549(8) yes
C8 C12 1.512(7) yes
C8 C20 1.506(7) yes
C9 C17 1.379(8) yes
C10 C13 1.368(8) yes
C11 C21 1.480(9) yes
C11 C22 1.431(10) yes
C11 C23 1.538(12) yes
C13 C14 1.341(10) yes
C14 C19 1.395(7) yes
C4 H4 0.930 no
C5 H5 0.930 no
C6 H6 0.930 no
C8 H8A 0.970 no
C8 H8B 0.970 no
C10 H10 0.930 no
C13 H13 0.930 no
C14 H14 0.930 no
C15 H15A 0.970 no
C15 H15B 0.970 no
C16 H16 0.930 no
C17 H17 0.930 no
C19 H19 0.930 no
C20 H20A 0.970 no
C20 H20B 0.970 no
C21 H21A 0.960 no
C21 H21B 0.960 no
C21 H21C 0.960 no
C22 H22A 0.960 no
C22 H22B 0.960 no
C22 H22C 0.960 no
C23 H23A 0.960 no
C23 H23B 0.960 no
C23 H23C 0.960 no

loop_
_geom_contact_atom_site_label_1
_geom_contact_atom_site_label_2
_geom_contact_distance
_geom_contact_publ_flag
_geom_contact_site_symmetry_2
O1 N1 3.564(5) no .
O1 C2 3.023(7) no .
O1 C5 3.493(7) no .
O1 C15 2.709(7) no .
O1 C20 3.141(6) no .
O2 N1 2.727(7) no .
O2 C11 2.777(7) no .
O2 C12 3.527(7) no .
O2 C15 3.588(8) no .
O2 C20 3.188(8) no .
O2 C22 2.988(9) no .
O2 C23 2.914(9) no .
N1 C2 3.146(6) no .
N1 C4 2.842(6) no .
N1 C16 3.075(7) no .
C2 C9 2.786(7) no .
C2 C18 3.020(9) no .
C3 C14 2.765(7) no .
C4 C13 2.745(7) no .
C5 C6 2.734(8) no .
C7 C16 3.143(8) no .
C8 C10 3.010(7) no .
C8 C15 3.449(7) no .
C8 C18 3.526(7) no .
C10 C19 2.742(8) no .
C12 C15 3.285(6) no .
C12 C18 3.328(7) no .
C16 C17 2.744(7) no .
C16 C18 3.410(9) no .
C18 C21 3.585(8) no .
C18 C22 3.035(10) no .
C18 C23 2.939(10) no .
O2 C10 3.525(8) no 2_757
O2 C20 3.357(8) no 1_565
C10 O2 3.525(8) no 2_747
C10 C20 3.593(9) no 2_757
C20 O2 3.357(8) no 1_545
C20 C10 3.593(9) no 2_747
Br1 H6 2.8977 no .
Br1 H17 2.9293 no .
O1 H5 3.5191 no .
O1 H15B 2.5760 no .
O1 H20A 3.0141 no .
O1 H20B 3.4355 no .
O1 H21A 2.5813 no .
O1 H21B 2.4000 no .
O1 H21C 3.1613 no .
O1 H22A 2.7115 no .
O1 H22B 2.5150 no .
O1 H22C 3.2242 no .
O1 H23A 2.5534 no .
O1 H23B 2.6593 no .
O1 H23C 3.2497 no .
O2 H20A 2.9489 no .
O2 H22A 2.4975 no .
O2 H22B 3.2580 no .
O2 H23A 3.2679 no .
O2 H23B 2.3484 no .
N1 H4 2.5478 no .
N1 H8A 2.9771 no .
N1 H8B 3.0162 no .
N1 H15A 2.5635 no .
N1 H15B 3.2734 no .
N1 H16 2.4395 no .
N1 H20A 3.0133 no .
N1 H20B 3.1363 no .
C2 H6 3.2592 no .
C2 H17 3.2535 no .
C2 H23A 3.5539 no .
C3 H8A 2.8958 no .
C3 H8B 2.8643 no .
C3 H13 3.2259 no .
C3 H19 3.2464 no .
C4 H10 3.2218 no .
C4 H14 3.2276 no .
C5 H15A 2.9875 no .
C5 H15B 2.5162 no .
C5 H16 3.2166 no .
C5 H21B 3.2845 no .
C6 H17 3.2098 no .
C7 H8A 3.0242 no .
C7 H8B 3.1300 no .
C7 H16 2.9181 no .
C8 H10 2.6570 no .
C8 H15A 3.3009 no .
C9 H5 3.2061 no .
C9 H16 3.1898 no .
C10 H4 3.2210 no .
C10 H8A 3.0386 no .
C10 H8B 2.9660 no .
C10 H14 3.1922 no .
C12 H4 2.6361 no .
C12 H10 2.6413 no .
C12 H15A 3.1287 no .
C12 H16 3.5950 no .
C12 H20A 2.9656 no .
C12 H20B 3.0718 no .
C13 H19 3.2097 no .
C14 H4 3.2303 no .
C14 H10 3.1855 no .
C15 H5 2.6385 no .
C15 H16 2.7082 no .
C15 H20A 3.2602 no .
C15 H20B 2.5440 no .
C16 H5 3.2173 no .
C16 H15A 2.8771 no .
C16 H15B 3.2961 no .
C16 H23A 3.5865 no .
C17 H6 3.2100 no .
C18 H15A 3.3170 no .
C18 H15B 2.7796 no .
C18 H16 3.2859 no .
C18 H20A 2.4417 no .
C18 H20B 3.1046 no .
C18 H22A 2.9140 no .
C18 H22B 3.1370 no .
C18 H23A 3.0777 no .
C18 H23B 2.7337 no .
C19 H13 3.2137 no .
C20 H15A 2.7623 no .
C20 H15B 2.6561 no .
C21 H22A 3.2345 no .
C21 H22B 2.6859 no .
C21 H22C 2.5295 no .
C21 H23A 2.6463 no .
C21 H23B 3.2885 no .
C21 H23C 2.6543 no .
C22 H21A 2.5530 no .
C22 H21B 3.2268 no .
C22 H21C 2.6843 no .
C22 H23A 3.2592 no .
C22 H23B 2.6206 no .
C22 H23C 2.6694 no .
C23 H21A 3.2973 no .
C23 H21B 2.6839 no .
C23 H21C 2.5907 no .
C23 H22A 2.5238 no .
C23 H22B 3.2697 no .
C23 H22C 2.7241 no .
H4 H16 3.1443 no .
H4 H19 2.3057 no .
H5 H15A 3.1168 no .
H5 H15B 2.3056 no .
H5 H17 2.2925 no .
H5 H21B 3.0404 no .
H6 H16 2.2841 no .
H8A H10 2.5599 no .
H8A H15A 3.3139 no .
H8A H20A 2.7410 no .
H8A H20B 2.2030 no .
H8B H10 2.4641 no .
H8B H20A 2.2020 no .
H8B H20B 2.6695 no .
H10 H13 2.2856 no .
H13 H14 2.2649 no .
H14 H19 2.3277 no .
H15A H16 2.9313 no .
H15A H20B 2.6220 no .
H15B H16 3.5985 no .
H15B H20A 3.2313 no .
H15B H20B 2.3561 no .
H21A H22A 3.4692 no .
H21A H22B 2.4775 no .
H21A H22C 2.6769 no .
H21A H23A 3.5454 no .
H21A H23C 3.5079 no .
H21B H22B 3.4883 no .
H21B H22C 3.4404 no .
H21B H23A 2.5113 no .
H21B H23B 3.5425 no .
H21B H23C 2.9931 no .
H21C H22A 3.4889 no .
H21C H22B 3.1117 no .
H21C H22C 2.4514 no .
H21C H23A 2.8444 no .
H21C H23B 3.4764 no .
H21C H23C 2.4203 no .
H22A H23A 3.4036 no .
H22A H23B 2.3350 no .
H22A H23C 2.8046 no .
H22B H23B 3.4465 no .
H22B H23C 3.5769 no .
H22C H23A 3.5763 no .
H22C H23B 3.0252 no .
H22C H23C 2.6019 no .
Br1 H15A 3.2129 no 2_756
Br1 H19 3.3000 no 2_746
Br1 H21C 3.5984 no 2_656
Br1 H22C 3.5338 no 2_656
O1 H23B 3.3840 no 1_545
O2 H8B 3.2464 no 2_757
O2 H10 2.7135 no 2_757
O2 H15B 3.3881 no 1_565
O2 H20A 3.4847 no 1_565
O2 H20B 2.4654 no 1_565
N1 H20B 3.4633 no 1_565
C2 H6 3.5953 no 1_545
C2 H6 3.2453 no 2_746
C3 H8A 3.5615 no 1_565
C3 H8B 3.5455 no 2_757
C3 H20A 3.1762 no 2_757
C4 H8A 2.9738 no 1_565
C5 H6 3.1756 no 1_545
C5 H21C 3.5199 no 2_646
C6 H5 3.1917 no 1_565
C6 H6 3.1546 no 2_746
C8 H8B 3.2702 no 2_747
C8 H8B 3.5920 no 2_757
C9 H6 3.5261 no 2_746
C9 H15A 3.5600 no 2_756
C10 H20A 2.8536 no 2_757
C10 H20B 3.5227 no 2_757
C10 H22A 3.3842 no 2_747
C12 H8B 3.2851 no 2_757
C13 H14 2.9557 no 2_847
C13 H20A 3.2503 no 2_757
C13 H22A 3.1752 no 2_747
C13 H22B 3.1058 no 2_757
C14 H13 3.4011 no 2_857
C14 H14 3.1995 no 2_847
C14 H22B 3.0473 no 2_757
C16 H6 2.9902 no 2_746
C17 H23C 3.5267 no 2_646
C18 H20B 3.4611 no 1_565
C19 H8A 3.4136 no 1_565
C19 H13 3.5620 no 2_857
C19 H22C 3.5647 no 1_655
C20 H8B 3.3780 no 2_747
C20 H10 3.4698 no 2_747
C21 H23A 3.3323 no 2_646
C21 H23B 3.5381 no 1_545
C21 H23C 3.2715 no 1_545
C21 H23C 3.5315 no 2_646
C22 H13 3.3043 no 2_757
C22 H14 3.4691 no 2_747
C23 H15B 3.5116 no 1_565
C23 H21A 3.1348 no 1_565
C23 H21B 3.3221 no 2_656
H4 H8A 2.7955 no 1_565
H4 H15A 3.4527 no 1_565
H4 H17 3.5218 no 2_756
H5 C6 3.1917 no 1_545
H5 H6 2.8520 no 1_545
H5 H21C 2.8097 no 2_646
H5 H23A 3.2576 no 1_545
H6 C2 3.5953 no 1_565
H6 C2 3.2453 no 2_756
H6 C5 3.1756 no 1_565
H6 C6 3.1546 no 2_756
H6 C9 3.5261 no 2_756
H6 C16 2.9902 no 2_756
H6 H5 2.8520 no 1_565
H6 H6 3.5111 no 2_746
H6 H6 3.5111 no 2_756
H6 H15A 3.3324 no 1_565
H6 H15A 3.5407 no 2_756
H6 H15B 3.4791 no 1_565
H6 H16 3.2668 no 2_756
H8A C3 3.5615 no 1_545
H8A C4 2.9738 no 1_545
H8A C19 3.4136 no 1_545
H8A H4 2.7955 no 1_545
H8A H8B 2.9461 no 2_747
H8A H19 3.5661 no 1_545
H8A H20A 3.4591 no 2_747
H8B O2 3.2464 no 2_747
H8B C3 3.5455 no 2_747
H8B C8 3.5920 no 2_747
H8B C8 3.2702 no 2_757
H8B C12 3.2851 no 2_747
H8B C20 3.3780 no 2_757
H8B H8A 2.9461 no 2_757
H8B H8B 3.1046 no 2_747
H8B H8B 3.1046 no 2_757
H8B H20A 3.3745 no 2_757
H8B H20B 3.0068 no 2_757
H10 O2 2.7135 no 2_747
H10 C20 3.4698 no 2_757
H10 H20A 2.9316 no 2_757
H10 H20B 3.1543 no 2_757
H10 H22A 2.8760 no 2_747
H13 C14 3.4011 no 2_847
H13 C19 3.5620 no 2_847
H13 C22 3.3043 no 2_747
H13 H14 2.7635 no 2_847
H13 H19 3.0772 no 2_847
H13 H20A 3.5625 no 2_757
H13 H22A 2.4498 no 2_747
H13 H22B 2.8597 no 2_757
H13 H22C 3.4072 no 2_747
H14 C13 2.9557 no 2_857
H14 C14 3.1995 no 2_857
H14 C22 3.4691 no 2_757
H14 H13 2.7635 no 2_857
H14 H14 3.2064 no 2_847
H14 H14 3.2064 no 2_857
H14 H19 3.4056 no 2_847
H14 H22A 3.5348 no 2_757
H14 H22B 2.7361 no 2_757
H15A Br1 3.2129 no 2_746
H15A C9 3.5600 no 2_746
H15A H4 3.4527 no 1_545
H15A H6 3.3324 no 1_545
H15A H6 3.5407 no 2_746
H15A H16 3.1736 no 1_545
H15B O2 3.3881 no 1_545
H15B C23 3.5116 no 1_545
H15B H6 3.4791 no 1_545
H15B H16 3.3355 no 1_545
H15B H23A 3.3456 no 1_545
H15B H23B 2.8187 no 1_545
H16 H6 3.2668 no 2_746
H16 H15A 3.1736 no 1_565
H16 H15B 3.3355 no 1_565
H17 H4 3.5218 no 2_746
H17 H19 3.5633 no 2_746
H17 H21A 3.4987 no 2_656
H17 H21C 3.1676 no 2_646
H17 H22C 2.9615 no 2_646
H17 H23C 3.0201 no 2_646
H19 Br1 3.3000 no 2_756
H19 H8A 3.5661 no 1_565
H19 H13 3.0772 no 2_857
H19 H14 3.4056 no 2_857
H19 H17 3.5633 no 2_756
H19 H22C 3.4143 no 1_655
H20A O2 3.4847 no 1_545
H20A C3 3.1762 no 2_747
H20A C10 2.8536 no 2_747
H20A C13 3.2503 no 2_747
H20A H8A 3.4591 no 2_757
H20A H8B 3.3745 no 2_747
H20A H10 2.9316 no 2_747
H20A H13 3.5625 no 2_747
H20B O2 2.4654 no 1_545
H20B N1 3.4633 no 1_545
H20B C10 3.5227 no 2_747
H20B C18 3.4611 no 1_545
H20B H8B 3.0068 no 2_747
H20B H10 3.1543 no 2_747
H20B H23B 3.3993 no 1_545
H21A C23 3.1348 no 1_545
H21A H17 3.4987 no 2_646
H21A H23A 3.5641 no 2_646
H21A H23B 2.8977 no 1_545
H21A H23C 2.5333 no 1_545
H21B C23 3.3221 no 2_646
H21B H21C 3.3822 no 2_646
H21B H23A 2.9495 no 2_646
H21B H23B 3.4197 no 1_545
H21B H23C 3.1712 no 1_545
H21B H23C 2.8163 no 2_646
H21C Br1 3.5984 no 2_646
H21C C5 3.5199 no 2_656
H21C H5 2.8097 no 2_656
H21C H17 3.1676 no 2_656
H21C H21B 3.3822 no 2_656
H21C H23A 2.9839 no 2_646
H21C H23C 3.4009 no 2_646
H22A C10 3.3842 no 2_757
H22A C13 3.1752 no 2_757
H22A H10 2.8760 no 2_757
H22A H13 2.4498 no 2_757
H22A H14 3.5348 no 2_747
H22B C13 3.1058 no 2_747
H22B C14 3.0473 no 2_747
H22B H13 2.8597 no 2_747
H22B H14 2.7361 no 2_747
H22C Br1 3.5338 no 2_646
H22C C19 3.5647 no 1_455
H22C H13 3.4072 no 2_757
H22C H17 2.9615 no 2_656
H22C H19 3.4143 no 1_455
H23A C21 3.3323 no 2_656
H23A H5 3.2576 no 1_565
H23A H15B 3.3456 no 1_565
H23A H21A 3.5641 no 2_656
H23A H21B 2.9495 no 2_656
H23A H21C 2.9839 no 2_656
H23B O1 3.3840 no 1_565
H23B C21 3.5381 no 1_565
H23B H15B 2.8187 no 1_565
H23B H20B 3.3993 no 1_565
H23B H21A 2.8977 no 1_565
H23B H21B 3.4197 no 1_565
H23C C17 3.5267 no 2_656
H23C C21 3.2715 no 1_565
H23C C21 3.5315 no 2_656
H23C H17 3.0201 no 2_656
H23C H21A 2.5333 no 1_565
H23C H21B 3.1712 no 1_565
H23C H21B 2.8163 no 2_656
H23C H21C 3.4009 no 2_656

loop_
_geom_torsion_atom_site_label_1
_geom_torsion_atom_site_label_2
_geom_torsion_atom_site_label_3
_geom_torsion_atom_site_label_4
_geom_torsion
_geom_torsion_publ_flag
C11 O1 C18 O2 6.0(9) no
C11 O1 C18 C7 -178.2(4) no
C18 O1 C11 C21 173.7(5) no
C18 O1 C11 C22 -64.6(6) no
C18 O1 C11 C23 57.8(6) no
C7 N1 C12 C3 176.4(4) no
C7 N1 C12 C8 -2.6(6) no
C12 N1 C7 C15 -114.3(5) no
C12 N1 C7 C18 124.1(4) no
C12 N1 C7 C20 7.7(6) no
C5 C2 C15 C7 -135.6(5) no
C15 C2 C5 C17 -178.3(5) no
C5 C2 C16 C6 -0.8(8) no
C16 C2 C5 C17 1.5(8) no
C15 C2 C16 C6 179.1(5) no
C16 C2 C15 C7 44.5(7) no
C4 C3 C10 C13 -0.5(8) no
C10 C3 C4 C19 1.3(7) no
C4 C3 C12 N1 0.8(7) no
C4 C3 C12 C8 179.7(4) no
C12 C3 C4 C19 -179.5(4) no
C10 C3 C12 N1 180.0(5) no
C10 C3 C12 C8 -1.1(7) no
C12 C3 C10 C13 -179.7(4) no
C3 C4 C19 C14 -2.1(8) no
C2 C5 C17 C9 -1.9(9) no
C9 C6 C16 C2 0.5(9) no
C16 C6 C9 Br1 179.7(5) no
C16 C6 C9 C17 -0.8(8) no
N1 C7 C15 C2 -70.0(5) no
N1 C7 C18 O1 156.5(4) no
N1 C7 C18 O2 -27.8(8) no
N1 C7 C20 C8 -9.6(6) no
C15 C7 C18 O1 36.8(6) no
C15 C7 C18 O2 -147.5(5) no
C18 C7 C15 C2 48.8(6) no
C15 C7 C20 C8 109.8(5) no
C20 C7 C15 C2 172.6(4) no
C18 C7 C20 C8 -124.9(4) no
C20 C7 C18 O1 -89.2(5) no
C20 C7 C18 O2 86.5(7) no
C12 C8 C20 C7 7.9(5) no
C20 C8 C12 N1 -3.7(6) no
C20 C8 C12 C3 177.3(5) no
Br1 C9 C17 C5 -179.0(4) no
C6 C9 C17 C5 1.5(9) no
C3 C10 C13 C14 0.6(9) no
C10 C13 C14 C19 -1.4(10) no
C13 C14 C19 C4 2.2(9) no
